data_1535136
loop_
_publ_author_name
'Steudel, R.'
'Pridoehl, M.'
'Buschmann, J.'
'Luger, P.'

_publ_section_title
;
 Sulfur compounds. 187. Synthesis of bis(trichloromethyl) tetra- and
 -heptasulfane from titanocene polysulfide complexes and structure of (C
 Cl3)2 S7
;
_journal_name_full 'Chemische Berichte'
_journal_page_first 725
_journal_page_last 728
_journal_volume 128
_journal_year 1995
_chemical_formula_sum 'C2 Cl6 S7'
_chemical_name_systematic '(C Cl3)2 S7'
_space_group_IT_number 2
_symmetry_space_group_name_Hall '-P 1'
_symmetry_space_group_name_H-M 'P -1'
_cell_angle_alpha 104.23
_cell_angle_beta 93.06
_cell_angle_gamma 67.26
_cell_formula_units_Z 2
_cell_length_a 5.7
_cell_length_b 11.808
_cell_length_c 12.555
_cell_volume 754.605
_citation_journal_id_ASTM CHBEAM
_cod_data_source_file Steudel_CHBEAM_1995_1740.cif
_cod_data_source_block C2Cl6S7
_cod_original_cell_volume 754.6045
_cod_database_code 1535136

loop_
_symmetry_equiv_pos_as_xyz
x,y,z
-x,-y,-z

loop_
_atom_site_label
_atom_site_type_symbol
_atom_site_fract_x
_atom_site_fract_y
_atom_site_fract_z
_atom_site_occupancy
_atom_site_U_iso_or_equiv
S5 S 0.01742 0.77066 0.36627 1 0.0
S1 S 0.42546 0.49323 0.67003 1 0.0
C2 C+4 -0.51893 0.95339 0.17638 1 0.0
Cl6 Cl-1 -0.8078 0.95309 0.12003 1 0.0
Cl4 Cl-1 -0.26095 0.8208 0.10446 1 0.0
S6 S -0.23167 0.9555 0.38627 1 0.0
S3 S 0.0783 0.76914 0.62701 1 0.0
Cl1 Cl-1 0.22123 0.68064 0.88456 1 0.0
S4 S -0.08161 0.70774 0.48729 1 0.0
Cl5 Cl-1 -0.48192 1.09222 0.1675 1 0.0
Cl2 Cl-1 0.45239 0.41011 0.86265 1 0.0
S7 S -0.55817 0.94949 0.31861 1 0.0
Cl3 Cl-1 0.75925 0.55088 0.8461 1 0.0
C1 C+4 0.46702 0.53758 0.81686 1 0.0
S2 S 0.44625 0.63793 0.61808 1 0.0
